data_4340090
loop_
_publ_author_name
'Handke, Marcel'
'Weber, Hanna'
'Lange, Marcus'
'M\"ollmer, Jens'
'Lincke, J\"org'
'Gl\"aser, Roger'
'Staudt, Reiner'
'Krautscheid, Harald'

_publ_section_title
;
 Network Flexibility: Control of Gate Opening in an Isostructural Series
 of Ag-MOFs by Linker Substitution.
;
_journal_issue 14
_journal_name_full 'Inorganic chemistry'
_journal_page_first 7599
_journal_page_last 7607
_journal_paper_doi 10.1021/ic500908r
_journal_volume 53
_journal_year 2014
_chemical_formula_moiety 'C38 H34 Ag2 N8 O8'
_chemical_formula_sum 'C38 H34 Ag2 N8 O8'
_chemical_formula_weight 946.47
_chemical_name_systematic
;
 ?
;
_space_group_IT_number 45
_symmetry_cell_setting orthorhombic
_symmetry_Int_Tables_number 45
_symmetry_space_group_name_Hall 'I 2 -2c'
_symmetry_space_group_name_H-M 'I b a 2'
_atom_sites_solution_hydrogens geom
_atom_sites_solution_primary direct
_atom_sites_solution_secondary difmap
_audit_creation_method SHELXL-97
_cell_angle_alpha 90.00
_cell_angle_beta 90.00
_cell_angle_gamma 90.00
_cell_formula_units_Z 16
_cell_length_a 23.2149(8)
_cell_length_b 27.5663(10)
_cell_length_c 30.2911(13)
_cell_measurement_reflns_used 24867
_cell_measurement_temperature 180(2)
_cell_measurement_theta_max 29.50
_cell_measurement_theta_min 1.77
_cell_volume 19384.8(13)
_computing_cell_refinement 'STOE X-AREA'
_computing_data_collection 'STOE X-AREA'
_computing_data_reduction 'STOE X-AREA, STOE X-RED'
_computing_molecular_graphics 'DIAMOND 3.2e'
_computing_publication_material 'WinGX publication routines (Farrugia, 1999)'
_computing_structure_refinement 'SHELXL-97 Sheldrick, G. M. (2008) Acta Cryst.'
_computing_structure_solution 'SHELXS-97 Sheldrick, G. M. (2008) Acta Cryst.'
_diffrn_ambient_temperature 180(2)
_diffrn_detector_area_resol_mean 6.67
_diffrn_measured_fraction_theta_full 0.993
_diffrn_measured_fraction_theta_max 0.993
_diffrn_measurement_device_type 'STOE IPDS-2T'
_diffrn_measurement_method '\w scans'
_diffrn_radiation_monochromator graphite
_diffrn_radiation_source 'fine-focus sealed tube'
_diffrn_radiation_type MoK\a
_diffrn_radiation_wavelength 0.71073
_diffrn_reflns_av_R_equivalents 0.0447
_diffrn_reflns_av_sigmaI/netI 0.0719
_diffrn_reflns_limit_h_max 23
_diffrn_reflns_limit_h_min -29
_diffrn_reflns_limit_k_max 26
_diffrn_reflns_limit_k_min -35
_diffrn_reflns_limit_l_max 37
_diffrn_reflns_limit_l_min -38
_diffrn_reflns_number 30068
_diffrn_reflns_theta_full 27.00
_diffrn_reflns_theta_max 27.00
_diffrn_reflns_theta_min 1.77
_diffrn_standards_number none
_exptl_absorpt_coefficient_mu 0.858
_exptl_absorpt_correction_T_max 0.8605
_exptl_absorpt_correction_T_min 0.7269
_exptl_absorpt_correction_type numerical
_exptl_absorpt_process_details 'STOE X-RED'
_exptl_crystal_colour yellowish
_exptl_crystal_density_diffrn 1.297
_exptl_crystal_density_method 'not measured'
_exptl_crystal_description prism
_exptl_crystal_F_000 7616
_exptl_crystal_size_max 0.62
_exptl_crystal_size_mid 0.29
_exptl_crystal_size_min 0.17
_refine_diff_density_max 0.460
_refine_diff_density_min -0.443
_refine_diff_density_rms 0.064
_refine_ls_abs_structure_details 'Flack H D (1983), Acta Cryst. A39, 876-881'
_refine_ls_abs_structure_Flack 0.004(18)
_refine_ls_extinction_method none
_refine_ls_goodness_of_fit_ref 0.864
_refine_ls_hydrogen_treatment mixed
_refine_ls_matrix_type full
_refine_ls_number_parameters 1023
_refine_ls_number_reflns 19455
_refine_ls_number_restraints 49
_refine_ls_restrained_S_all 0.864
_refine_ls_R_factor_all 0.0608
_refine_ls_R_factor_gt 0.0392
_refine_ls_shift/su_max 0.003
_refine_ls_shift/su_mean 0.000
_refine_ls_structure_factor_coef Fsqd
_refine_ls_weighting_details 'calc w=1/[\s^2^(Fo^2^)+(0.0397P)^2^+0.0000P] where P=(Fo^2^+2Fc^2^)/3'
_refine_ls_weighting_scheme calc
_refine_ls_wR_factor_gt 0.0778
_refine_ls_wR_factor_ref 0.0859
_reflns_number_gt 13358
_reflns_number_total 19455
_reflns_threshold_expression >2sigma(I)
_cod_data_source_file ic500908r_si_002.cif
_cod_data_source_block compound_5
_cod_depositor_comments 'Adding full bibliography for 4340086--4340098.cif.'
_cod_original_sg_symbol_H-M Iba2
_cod_database_code 4340090

loop_
_symmetry_equiv_pos_as_xyz
'x, y, z'
'-x, -y, z'
'-x, y, z+1/2'
'x, -y, z+1/2'
'x+1/2, y+1/2, z+1/2'
'-x+1/2, -y+1/2, z+1/2'
'-x+1/2, y+1/2, z+1'
'x+1/2, -y+1/2, z+1'

loop_
_atom_site_label
_atom_site_type_symbol
_atom_site_fract_x
_atom_site_fract_y
_atom_site_fract_z
_atom_site_U_iso_or_equiv
_atom_site_adp_type
_atom_site_occupancy
_atom_site_symmetry_multiplicity
_atom_site_calc_flag
_atom_site_refinement_flags
_atom_site_disorder_assembly
_atom_site_disorder_group
C1 C 0.7206(2) 0.3574(3) 0.3836(2) 0.064(2) Uani 1 1 d . . .
C2 C 0.7185(2) 0.3224(2) 0.3471(2) 0.0552(16) Uani 1 1 d . D .
C3 C 0.7682(2) 0.3098(2) 0.3229(2) 0.0508(14) Uani 1 1 d . . .
H3 H 0.8043 0.3243 0.3295 0.061 Uiso 1 1 calc R D .
C4 C 0.76359(19) 0.2763(2) 0.28975(18) 0.0427(12) Uani 1 1 d . D .
C5 C 0.7126(2) 0.2540(2) 0.27848(19) 0.0432(12) Uani 1 1 d . . .
H5 H 0.7114 0.2305 0.2556 0.052 Uiso 1 1 calc R D .
C6 C 0.6622(2) 0.2667(2) 0.30143(17) 0.0398(12) Uani 1 1 d . D .
C7 C 0.6664(2) 0.2999(2) 0.33611(19) 0.0474(14) Uani 1 1 d . . .
H7 H 0.6329 0.3074 0.3528 0.057 Uiso 1 1 calc R D .
C8 C 0.8213(2) 0.3325(2) 0.2149(2) 0.0555(15) Uani 1 1 d . . .
H8A H 0.8482 0.3441 0.1923 0.083 Uiso 1 1 calc R . .
H8B H 0.8176 0.3569 0.2382 0.083 Uiso 1 1 calc R . .
H8C H 0.7835 0.3268 0.2014 0.083 Uiso 1 1 calc R . .
C9 C 0.84303(19) 0.2869(2) 0.23391(17) 0.0380(11) Uani 1 1 d . D .
C10 C 0.8494(2) 0.2216(2) 0.27617(18) 0.0431(12) Uani 1 1 d . D .
C11 C 0.8340(3) 0.1848(3) 0.3091(2) 0.0671(19) Uani 1 1 d . . .
H11A H 0.8685 0.1666 0.3175 0.101 Uiso 1 1 calc R . .
H11B H 0.8054 0.1626 0.2965 0.101 Uiso 1 1 calc R . .
H11C H 0.8177 0.2007 0.3352 0.101 Uiso 1 1 calc R . .
C12 C 0.5936(2) 0.2124(2) 0.26438(18) 0.0438(13) Uani 1 1 d . D .
C13 C 0.5359(2) 0.1888(2) 0.27033(19) 0.0451(13) Uani 1 1 d . . .
C14 C 0.4980(2) 0.2024(2) 0.3048(2) 0.0512(14) Uani 1 1 d . . .
H14 H 0.5062 0.2291 0.3235 0.061 Uiso 1 1 calc R . .
C15 C 0.4484(2) 0.1749(3) 0.3101(2) 0.0591(17) Uani 1 1 d . . .
C16 C 0.4340(3) 0.1374(3) 0.2831(3) 0.0667(19) Uani 1 1 d . . .
H16 H 0.3995 0.1196 0.2878 0.080 Uiso 1 1 calc R . .
C17 C 0.4709(3) 0.1253(3) 0.2485(3) 0.078(2) Uani 1 1 d . . .
H17 H 0.4611 0.0995 0.2291 0.094 Uiso 1 1 calc R . .
C18 C 0.5219(3) 0.1507(2) 0.2419(3) 0.0671(19) Uani 1 1 d . . .
H18 H 0.5469 0.1423 0.2183 0.081 Uiso 1 1 calc R . .
C19 C 0.4201(3) 0.2220(3) 0.3703(3) 0.091(3) Uani 1 1 d . . .
H19A H 0.4469 0.2102 0.3929 0.136 Uiso 1 1 calc R . .
H19B H 0.3844 0.2330 0.3845 0.136 Uiso 1 1 calc R . .
H19C H 0.4377 0.2492 0.3544 0.136 Uiso 1 1 calc R . .
C20 C 0.7607(2) 0.6098(3) 0.5730(2) 0.067(2) Uani 1 1 d . . .
C21 C 0.7475(2) 0.6548(2) 0.59910(19) 0.0555(16) Uani 1 1 d . . .
C22 C 0.6949(2) 0.6588(2) 0.6219(2) 0.0536(15) Uani 1 1 d . . .
H22 H 0.6681 0.6328 0.6219 0.064 Uiso 1 1 calc R . .
C23 C 0.6834(2) 0.7006(2) 0.64403(17) 0.0418(12) Uani 1 1 d . . .
C24 C 0.7220(2) 0.7398(2) 0.64640(19) 0.0512(15) Uani 1 1 d . . .
H24 H 0.7124 0.7679 0.6630 0.061 Uiso 1 1 calc R . .
C25 C 0.7750(2) 0.7371(2) 0.62393(18) 0.0528(16) Uani 1 1 d . . .
C26 C 0.7857(2) 0.6937(3) 0.5996(2) 0.0634(18) Uani 1 1 d . . .
H26 H 0.8203 0.6913 0.5830 0.076 Uiso 1 1 calc R . .
C27 C 0.6301(3) 0.6423(2) 0.7229(2) 0.0616(17) Uani 1 1 d . . .
H27A H 0.6090 0.6368 0.7505 0.092 Uiso 1 1 calc R . .
H27B H 0.6700 0.6513 0.7296 0.092 Uiso 1 1 calc R . .
H27C H 0.6297 0.6126 0.7051 0.092 Uiso 1 1 calc R . .
C28 C 0.6024(2) 0.6817(2) 0.69809(18) 0.0431(12) Uani 1 1 d . A .
C29 C 0.5868(2) 0.7399(2) 0.65006(19) 0.0520(15) Uani 1 1 d . . .
C30A C 0.6015(6) 0.7853(8) 0.6201(6) 0.051(5) Uiso 0.49(4) 1 d P A 1
H30A H 0.5692 0.7919 0.6001 0.076 Uiso 0.49(4) 1 calc PR A 1
H30B H 0.6362 0.7785 0.6027 0.076 Uiso 0.49(4) 1 calc PR A 1
H30C H 0.6082 0.8137 0.6388 0.076 Uiso 0.49(4) 1 calc PR A 1
C30B C 0.5932(5) 0.7681(7) 0.6093(5) 0.042(4) Uiso 0.51(4) 1 d P A 2
H30D H 0.5562 0.7829 0.6015 0.063 Uiso 0.51(4) 1 calc PR A 2
H30E H 0.6056 0.7466 0.5853 0.063 Uiso 0.51(4) 1 calc PR A 2
H30F H 0.6221 0.7936 0.6137 0.063 Uiso 0.51(4) 1 calc PR A 2
C31 C 0.8229(3) 0.8087(2) 0.6547(2) 0.0588(17) Uani 1 1 d . . .
C32 C 0.8778(3) 0.8382(3) 0.6509(3) 0.0699(18) Uani 1 1 d U . .
C33 C 0.9199(3) 0.8313(3) 0.6224(3) 0.094(2) Uani 1 1 d U . .
H33 H 0.9165 0.8063 0.6010 0.112 Uiso 1 1 calc R . .
C34 C 0.9713(3) 0.8612(3) 0.6231(4) 0.095(3) Uani 1 1 d U . .
C35 C 0.9742(5) 0.8935(4) 0.6576(5) 0.114(3) Uani 1 1 d U . .
H35 H 1.0088 0.9117 0.6596 0.137 Uiso 1 1 calc R . .
C36 C 0.9372(5) 0.9021(4) 0.6868(4) 0.112(3) Uani 1 1 d U . .
H36 H 0.9432 0.9256 0.7093 0.134 Uiso 1 1 calc R . .
C37 C 0.8863(4) 0.8744(3) 0.6837(3) 0.101(2) Uani 1 1 d U . .
H37 H 0.8564 0.8802 0.7045 0.121 Uiso 1 1 calc R . .
C38 C 1.0116(4) 0.8196(4) 0.5634(4) 0.115(3) Uani 1 1 d . . .
H38A H 1.0207 0.7866 0.5733 0.173 Uiso 1 1 calc R . .
H38B H 1.0382 0.8291 0.5399 0.173 Uiso 1 1 calc R . .
H38C H 0.9720 0.8206 0.5523 0.173 Uiso 1 1 calc R . .
C39 C 1.0352(2) 0.3381(2) 0.6010(2) 0.0461(13) Uani 1 1 d . . .
C40 C 1.0259(2) 0.36952(19) 0.56156(18) 0.0441(13) Uani 1 1 d . . .
C41 C 0.9724(2) 0.3882(2) 0.55167(19) 0.0439(12) Uani 1 1 d . . .
H41 H 0.9404 0.3810 0.5701 0.053 Uiso 1 1 calc R . .
C42 C 0.9654(2) 0.41682(19) 0.51559(17) 0.0385(11) Uani 1 1 d . . .
C43 C 1.01147(18) 0.43067(18) 0.48848(17) 0.0366(11) Uani 1 1 d . . .
H43 H 1.0061 0.4517 0.4640 0.044 Uiso 1 1 calc R . .
C44 C 1.06602(19) 0.41191(19) 0.49921(17) 0.0374(11) Uani 1 1 d . . .
C45 C 1.0725(2) 0.3811(2) 0.5343(2) 0.0467(13) Uani 1 1 d . . .
H45 H 1.1093 0.3675 0.5403 0.056 Uiso 1 1 calc R . .
C46A C 0.8919(5) 0.3901(6) 0.4327(5) 0.035(4) Uiso 0.48(4) 1 d P B 1
H46A H 0.8583 0.3806 0.4151 0.053 Uiso 0.48(4) 1 calc PR B 1
H46B H 0.9117 0.3609 0.4433 0.053 Uiso 0.48(4) 1 calc PR B 1
H46C H 0.9182 0.4093 0.4145 0.053 Uiso 0.48(4) 1 calc PR B 1
C46B C 0.8817(6) 0.3757(7) 0.4451(6) 0.046(4) Uiso 0.52(4) 1 d P B 2
H46D H 0.8894 0.3483 0.4648 0.069 Uiso 0.52(4) 1 calc PR B 2
H46E H 0.9147 0.3806 0.4254 0.069 Uiso 0.52(4) 1 calc PR B 2
H46F H 0.8472 0.3690 0.4275 0.069 Uiso 0.52(4) 1 calc PR B 2
C47 C 0.8724(2) 0.4200(2) 0.47170(19) 0.0456(13) Uani 1 1 d . . .
C48 C 0.87805(18) 0.46847(19) 0.52934(19) 0.0396(12) Uani 1 1 d . . .
C49 C 0.8998(2) 0.4936(2) 0.56864(19) 0.0553(16) Uani 1 1 d . B .
H49A H 0.8721 0.5185 0.5778 0.083 Uiso 1 1 calc R . .
H49B H 0.9368 0.5090 0.5617 0.083 Uiso 1 1 calc R . .
H49C H 0.9051 0.4702 0.5926 0.083 Uiso 1 1 calc R . .
C50 C 1.12508(18) 0.44983(19) 0.4396(2) 0.0396(11) Uani 1 1 d . . .
C51 C 1.1823(2) 0.4456(2) 0.41804(17) 0.0394(12) Uani 1 1 d . . .
C52 C 1.2217(2) 0.4073(2) 0.42786(19) 0.0476(14) Uani 1 1 d . . .
H52 H 1.2139 0.3850 0.4511 0.057 Uiso 1 1 calc R . .
C53 C 1.2711(2) 0.4032(2) 0.4030(2) 0.0555(16) Uani 1 1 d . . .
C54 C 1.2832(2) 0.4355(2) 0.3702(2) 0.0563(16) Uani 1 1 d . . .
H54 H 1.3168 0.4311 0.3528 0.068 Uiso 1 1 calc R . .
C55 C 1.2483(3) 0.4733(3) 0.3620(2) 0.0593(16) Uani 1 1 d . . .
H55 H 1.2591 0.4964 0.3402 0.071 Uiso 1 1 calc R . .
C56 C 1.1968(2) 0.4795(2) 0.38487(18) 0.0488(14) Uani 1 1 d . . .
H56 H 1.1719 0.5059 0.3783 0.059 Uiso 1 1 calc R . .
C57 C 1.2976(3) 0.3314(3) 0.4417(3) 0.094(3) Uani 1 1 d . . .
H57A H 1.3292 0.3079 0.4440 0.141 Uiso 1 1 calc R . .
H57B H 1.2624 0.3146 0.4324 0.141 Uiso 1 1 calc R . .
H57C H 1.2913 0.3467 0.4704 0.141 Uiso 1 1 calc R . .
C58 C 0.4981(2) 0.6538(2) 0.3455(2) 0.0577(17) Uani 1 1 d . . .
C59 C 0.4987(2) 0.6259(2) 0.38841(19) 0.0454(13) Uani 1 1 d . . .
C60 C 0.5458(2) 0.59668(19) 0.40000(18) 0.0412(12) Uani 1 1 d . . .
H60 H 0.5781 0.5934 0.3810 0.049 Uiso 1 1 calc R . .
C61 C 0.54356(17) 0.57266(17) 0.44030(17) 0.0360(10) Uani 1 1 d . . .
C62 C 0.4967(2) 0.57502(19) 0.46905(18) 0.0408(12) Uani 1 1 d . . .
H62 H 0.4964 0.5569 0.4957 0.049 Uiso 1 1 calc R . .
C63 C 0.45034(19) 0.60455(19) 0.45767(18) 0.0387(12) Uani 1 1 d . . .
C64 C 0.45205(19) 0.6307(2) 0.41731(19) 0.0437(13) Uani 1 1 d . . .
H64 H 0.4212 0.6518 0.4098 0.052 Uiso 1 1 calc R . .
C65 C 0.5979(2) 0.4856(2) 0.38952(19) 0.0482(14) Uani 1 1 d . . .
H65A H 0.6051 0.5084 0.3654 0.072 Uiso 1 1 calc R . .
H65B H 0.5564 0.4795 0.3919 0.072 Uiso 1 1 calc R . .
H65C H 0.6179 0.4550 0.3835 0.072 Uiso 1 1 calc R . .
C66 C 0.61913(17) 0.50615(19) 0.43097(18) 0.0373(11) Uani 1 1 d . . .
C67 C 0.62709(18) 0.5529(2) 0.49016(17) 0.0384(12) Uani 1 1 d . . .
C68 C 0.6152(2) 0.5904(2) 0.52376(19) 0.0536(15) Uani 1 1 d . . .
H68A H 0.5797 0.5821 0.5396 0.080 Uiso 1 1 calc R . .
H68B H 0.6106 0.6219 0.5093 0.080 Uiso 1 1 calc R . .
H68C H 0.6473 0.5919 0.5447 0.080 Uiso 1 1 calc R . .
C69 C 0.3874(2) 0.5855(2) 0.52122(19) 0.0488(14) Uani 1 1 d . . .
C70 C 0.3299(2) 0.5961(2) 0.54194(18) 0.0450(13) Uani 1 1 d . . .
C71 C 0.2927(2) 0.6322(2) 0.5274(2) 0.0515(14) Uani 1 1 d . . .
H71 H 0.3024 0.6519 0.5028 0.062 Uiso 1 1 calc R . .
C72 C 0.2410(2) 0.6389(3) 0.5496(2) 0.0639(17) Uani 1 1 d . C .
C73 C 0.2248(3) 0.6095(3) 0.5850(2) 0.0645(18) Uani 1 1 d . . .
H73 H 0.1886 0.6138 0.5989 0.077 Uiso 1 1 calc R . .
C74 C 0.2623(3) 0.5741(3) 0.5994(2) 0.0693(19) Uani 1 1 d . . .
H74 H 0.2527 0.5545 0.6241 0.083 Uiso 1 1 calc R . .
C75 C 0.3145(3) 0.5673(3) 0.5774(2) 0.0585(16) Uani 1 1 d . . .
H75 H 0.3399 0.5424 0.5870 0.070 Uiso 1 1 calc R . .
C76A C 0.2159(6) 0.7071(8) 0.5064(7) 0.083(6) Uiso 0.71(6) 1 d P C 1
H76A H 0.2437 0.7299 0.5193 0.125 Uiso 0.71(6) 1 calc PR C 1
H76B H 0.1817 0.7249 0.4965 0.125 Uiso 0.71(6) 1 calc PR C 1
H76C H 0.2335 0.6904 0.4813 0.125 Uiso 0.71(6) 1 calc PR C 1
C76B C 0.2099(18) 0.691(2) 0.490(2) 0.105(16) Uiso 0.29(6) 1 d P C 2
H76D H 0.2019 0.6641 0.4693 0.157 Uiso 0.29(6) 1 calc PR C 2
H76E H 0.2500 0.7012 0.4865 0.157 Uiso 0.29(6) 1 calc PR C 2
H76F H 0.1842 0.7180 0.4835 0.157 Uiso 0.29(6) 1 calc PR C 2
Ag1 Ag 0.738548(15) 0.444502(16) 0.438182(14) 0.04563(10) Uani 1 1 d . . .
Ag2 Ag 0.749983(18) 0.514545(19) 0.531696(16) 0.05779(13) Uani 1 1 d . . .
Ag3 Ag 0.980284(16) 0.181225(16) 0.251291(15) 0.04728(10) Uani 1 1 d . . .
Ag4 Ag 0.959787(16) 0.280235(17) 0.178204(15) 0.05052(11) Uani 1 1 d . . .
N1 N 0.89484(15) 0.22309(15) 0.25097(15) 0.0376(9) Uani 1 1 d . . .
N2 N 0.89025(16) 0.26282(16) 0.22410(14) 0.0376(10) Uani 1 1 d . . .
N3 N 0.81534(17) 0.26210(17) 0.26744(15) 0.0429(11) Uani 1 1 d . . .
N4 N 0.60800(16) 0.24691(18) 0.29338(15) 0.0451(11) Uani 1 1 d . . .
H4 H 0.5796 0.2586 0.3094 0.054 Uiso 1 1 calc R D .
N5 N 0.54031(17) 0.73580(16) 0.67384(16) 0.0429(10) Uani 1 1 d . . .
N6 N 0.55067(16) 0.69880(16) 0.70386(15) 0.0410(10) Uani 1 1 d . . .
N7 N 0.62727(16) 0.70702(16) 0.66371(14) 0.0411(11) Uani 1 1 d . A .
N8 N 0.8175(2) 0.7724(2) 0.62510(17) 0.0650(15) Uani 1 1 d . . .
H8 H 0.8439 0.7710 0.6042 0.078 Uiso 1 1 calc R . .
N9 N 0.82623(16) 0.47244(16) 0.51203(15) 0.0408(10) Uani 1 1 d . B .
N10 N 0.82267(16) 0.44245(17) 0.47567(15) 0.0411(10) Uani 1 1 d . B .
N11 N 0.90881(16) 0.43553(15) 0.50513(15) 0.0387(10) Uani 1 1 d . B .
N12 N 1.11733(17) 0.42136(19) 0.47544(16) 0.0506(12) Uani 1 1 d . . .
H12 H 1.1484 0.4067 0.4854 0.061 Uiso 1 1 calc R . .
N13 N 0.67052(15) 0.52260(17) 0.48984(14) 0.0372(9) Uani 1 1 d . B .
N14 N 0.66536(15) 0.49335(15) 0.45268(13) 0.0353(9) Uani 1 1 d . B .
N15 N 0.59350(16) 0.54442(15) 0.45334(14) 0.0364(10) Uani 1 1 d . . .
N16 N 0.39996(17) 0.60954(18) 0.48335(15) 0.0458(11) Uani 1 1 d . . .
H16A H 0.3740 0.6304 0.4738 0.055 Uiso 1 1 calc R . .
O1 O 0.7576(2) 0.3919(2) 0.38079(18) 0.0876(17) Uani 1 1 d . B .
O2A O 0.6864(4) 0.3664(7) 0.4075(5) 0.047(4) Uiso 0.39(3) 1 d P D 1
O2B O 0.6857(3) 0.3466(4) 0.4192(3) 0.044(3) Uiso 0.61(3) 1 d P D 2
O3 O 0.62703(17) 0.19839(17) 0.23556(14) 0.0634(12) Uani 1 1 d . . .
O4 O 0.40768(19) 0.1848(2) 0.34091(19) 0.0824(15) Uani 1 1 d . . .
O5 O 0.74001(18) 0.5708(2) 0.58704(16) 0.0709(14) Uani 1 1 d . B .
O6 O 0.78962(16) 0.6147(2) 0.53755(16) 0.0788(15) Uani 1 1 d . . .
O7 O 0.78748(18) 0.81687(15) 0.68255(18) 0.0678(12) Uani 1 1 d . . .
O8 O 1.0172(3) 0.8531(3) 0.6004(3) 0.128(3) Uani 1 1 d . . .
O9 O 1.0100(2) 0.34892(17) 0.63568(14) 0.0649(11) Uani 1 1 d . . .
O10 O 1.06824(18) 0.30192(16) 0.59739(15) 0.0638(12) Uani 1 1 d . . .
O11 O 1.08668(15) 0.47691(15) 0.42576(13) 0.0532(11) Uani 1 1 d . . .
O12 O 1.31180(16) 0.36687(17) 0.41045(16) 0.0660(12) Uani 1 1 d . . .
O13 O 0.52654(19) 0.63530(17) 0.31486(15) 0.0654(12) Uani 1 1 d . . .
O14 O 0.46970(15) 0.69209(17) 0.34393(16) 0.0684(13) Uani 1 1 d . . .
O15 O 0.42049(17) 0.5576(2) 0.53779(16) 0.0789(15) Uani 1 1 d . . .
O16 O 0.19976(19) 0.67295(19) 0.53828(19) 0.0839(15) Uani 1 1 d . . .

loop_
_atom_site_aniso_label
_atom_site_aniso_U_11
_atom_site_aniso_U_22
_atom_site_aniso_U_33
_atom_site_aniso_U_23
_atom_site_aniso_U_13
_atom_site_aniso_U_12
C1 0.028(3) 0.093(5) 0.072(4) -0.051(4) 0.006(3) 0.003(3)
C2 0.035(3) 0.071(4) 0.060(4) -0.030(3) 0.003(3) 0.005(3)
C3 0.038(3) 0.046(3) 0.067(4) -0.020(3) 0.006(3) 0.002(2)
C4 0.027(2) 0.048(3) 0.053(3) -0.008(3) 0.015(2) 0.006(2)
C5 0.040(2) 0.042(3) 0.048(3) -0.011(2) 0.012(2) 0.007(2)
C6 0.032(2) 0.046(3) 0.041(3) -0.007(2) 0.004(2) 0.000(2)
C7 0.031(2) 0.061(4) 0.051(3) -0.016(3) 0.004(2) 0.007(2)
C8 0.038(3) 0.053(4) 0.075(4) 0.007(3) -0.001(3) 0.006(3)
C9 0.028(2) 0.043(3) 0.043(3) -0.003(2) -0.001(2) 0.000(2)
C10 0.039(3) 0.042(3) 0.048(3) -0.006(3) 0.013(2) 0.005(2)
C11 0.049(3) 0.071(5) 0.081(5) 0.031(4) 0.029(3) 0.021(3)
C12 0.042(3) 0.049(3) 0.041(3) -0.005(2) -0.006(2) 0.010(2)
C13 0.042(3) 0.042(3) 0.051(3) 0.010(3) -0.004(2) 0.007(2)
C14 0.037(3) 0.042(3) 0.075(4) 0.007(3) -0.002(3) -0.007(2)
C15 0.035(3) 0.068(4) 0.074(4) 0.020(4) -0.006(3) 0.003(3)
C16 0.043(3) 0.067(5) 0.090(5) 0.008(4) -0.022(4) -0.007(3)
C17 0.057(4) 0.062(4) 0.116(6) 0.009(5) -0.034(5) -0.004(3)
C18 0.052(3) 0.058(4) 0.091(6) -0.019(4) -0.020(3) 0.003(3)
C19 0.078(5) 0.097(7) 0.097(6) 0.012(5) 0.040(5) -0.001(5)
C20 0.027(3) 0.108(6) 0.068(4) -0.037(4) -0.003(3) 0.012(3)
C21 0.025(2) 0.085(5) 0.057(3) -0.029(3) 0.003(2) 0.011(3)
C22 0.030(2) 0.071(4) 0.059(4) -0.012(3) 0.007(2) 0.006(3)
C23 0.032(2) 0.057(4) 0.037(3) -0.012(2) 0.009(2) 0.002(2)
C24 0.038(3) 0.066(4) 0.049(3) -0.007(3) 0.013(2) 0.001(3)
C25 0.032(2) 0.088(5) 0.038(3) -0.004(3) 0.002(2) -0.009(3)
C26 0.027(3) 0.103(6) 0.060(4) -0.019(4) 0.011(3) 0.000(3)
C27 0.047(3) 0.043(3) 0.095(5) 0.014(3) 0.012(3) 0.007(3)
C28 0.035(3) 0.046(3) 0.049(3) -0.001(3) -0.003(2) -0.003(2)
C29 0.046(3) 0.069(4) 0.041(3) 0.010(3) 0.016(2) 0.014(3)
C31 0.057(4) 0.051(4) 0.068(4) 0.020(3) -0.011(3) -0.001(3)
C32 0.060(4) 0.061(4) 0.089(5) 0.043(3) -0.006(3) -0.009(3)
C33 0.061(4) 0.075(5) 0.145(7) 0.041(5) 0.016(4) -0.003(3)
C34 0.050(4) 0.077(6) 0.159(8) 0.033(5) 0.019(5) 0.014(3)
C35 0.112(7) 0.062(5) 0.170(10) 0.025(5) -0.024(6) 0.015(5)
C36 0.119(7) 0.080(6) 0.137(9) 0.021(6) -0.024(6) -0.012(5)
C37 0.118(6) 0.077(5) 0.107(6) 0.032(4) -0.044(5) -0.036(4)
C38 0.098(7) 0.115(8) 0.132(9) -0.005(7) 0.039(6) -0.011(6)
C39 0.039(3) 0.045(3) 0.054(4) 0.023(3) -0.008(3) -0.005(2)
C40 0.037(3) 0.040(3) 0.056(3) 0.009(2) 0.005(2) 0.007(2)
C41 0.032(2) 0.046(3) 0.053(3) 0.001(3) 0.001(2) 0.004(2)
C42 0.029(2) 0.046(3) 0.040(3) 0.005(2) -0.002(2) 0.004(2)
C43 0.027(2) 0.034(3) 0.048(3) 0.009(2) -0.001(2) 0.0069(19)
C44 0.027(2) 0.041(3) 0.044(3) 0.005(2) 0.003(2) 0.004(2)
C45 0.032(2) 0.052(3) 0.056(3) 0.007(3) -0.002(2) 0.009(2)
C47 0.034(3) 0.046(3) 0.057(3) -0.011(3) -0.004(2) 0.011(2)
C48 0.031(2) 0.039(3) 0.049(3) -0.007(3) 0.000(2) 0.0091(19)
C49 0.043(3) 0.069(4) 0.053(4) -0.014(3) -0.008(3) 0.018(3)
C50 0.034(2) 0.042(3) 0.043(3) 0.001(3) -0.005(2) 0.001(2)
C51 0.034(2) 0.048(3) 0.036(3) -0.004(2) -0.008(2) -0.001(2)
C52 0.035(2) 0.057(4) 0.051(4) -0.002(3) -0.002(2) -0.001(2)
C53 0.037(3) 0.061(4) 0.068(4) -0.022(3) -0.006(3) 0.010(3)
C54 0.040(3) 0.060(4) 0.069(4) -0.003(3) 0.014(3) -0.006(3)
C55 0.052(3) 0.066(4) 0.059(4) 0.000(3) 0.014(3) -0.018(3)
C56 0.054(3) 0.049(4) 0.044(3) 0.005(3) 0.008(3) -0.007(3)
C57 0.090(5) 0.067(5) 0.125(7) 0.014(5) 0.006(5) 0.039(4)
C58 0.031(3) 0.063(4) 0.079(4) 0.033(4) -0.010(3) -0.010(3)
C59 0.029(2) 0.045(3) 0.062(3) 0.022(3) -0.013(2) -0.002(2)
C60 0.029(2) 0.045(3) 0.050(3) 0.013(2) -0.004(2) 0.004(2)
C61 0.0258(19) 0.039(3) 0.043(3) 0.003(2) -0.008(2) -0.0006(17)
C62 0.032(2) 0.039(3) 0.052(3) 0.007(2) -0.011(2) -0.002(2)
C63 0.024(2) 0.042(3) 0.051(3) 0.004(2) -0.005(2) 0.002(2)
C64 0.025(2) 0.046(3) 0.060(3) 0.012(3) -0.010(2) -0.003(2)
C65 0.035(2) 0.056(4) 0.053(3) -0.007(3) -0.011(2) 0.000(2)
C66 0.027(2) 0.043(3) 0.042(3) 0.008(2) 0.007(2) -0.005(2)
C67 0.023(2) 0.051(3) 0.041(3) 0.007(2) -0.002(2) 0.003(2)
C68 0.047(3) 0.061(4) 0.053(4) -0.015(3) -0.011(3) 0.027(3)
C69 0.026(2) 0.071(4) 0.049(4) -0.007(3) 0.000(2) 0.002(2)
C70 0.035(2) 0.057(4) 0.043(3) -0.004(3) -0.003(2) -0.004(2)
C71 0.040(3) 0.063(4) 0.052(3) 0.000(3) 0.005(3) 0.002(3)
C72 0.039(3) 0.087(5) 0.066(4) -0.012(4) 0.007(3) 0.007(3)
C73 0.054(4) 0.089(5) 0.050(4) -0.012(4) 0.016(3) 0.001(3)
C74 0.055(4) 0.087(5) 0.066(4) 0.000(4) 0.012(3) -0.014(4)
C75 0.055(3) 0.069(5) 0.051(4) 0.002(3) 0.004(3) 0.002(3)
Ag1 0.03101(16) 0.0513(2) 0.0546(2) -0.0156(2) -0.00357(19) 0.00824(17)
Ag2 0.0376(2) 0.0791(3) 0.0566(2) -0.0260(2) -0.0125(2) 0.0264(2)
Ag3 0.03653(18) 0.0527(2) 0.0526(2) 0.0111(2) 0.01249(19) 0.00422(18)
Ag4 0.03599(19) 0.0614(3) 0.0542(2) 0.0180(2) 0.01439(19) 0.00770(19)
N1 0.0273(18) 0.040(2) 0.046(2) 0.004(2) 0.0129(19) 0.0035(16)
N2 0.029(2) 0.046(3) 0.038(2) -0.002(2) 0.0110(17) 0.0014(18)
N3 0.031(2) 0.047(3) 0.051(3) 0.003(2) 0.0142(18) 0.0084(19)
N4 0.029(2) 0.056(3) 0.050(3) -0.015(2) 0.0075(18) 0.004(2)
N5 0.032(2) 0.049(3) 0.048(3) 0.004(2) 0.0129(19) 0.0051(19)
N6 0.028(2) 0.041(3) 0.054(3) -0.003(2) -0.0002(18) -0.0010(18)
N7 0.029(2) 0.045(3) 0.049(3) 0.002(2) 0.0101(18) 0.0094(18)
N8 0.049(3) 0.096(5) 0.049(3) -0.003(3) 0.012(2) -0.025(3)
N9 0.0260(19) 0.050(3) 0.046(3) -0.011(2) -0.0032(17) 0.0111(18)
N10 0.0248(19) 0.052(3) 0.047(3) -0.008(2) -0.0017(17) 0.0072(18)
N11 0.0244(18) 0.043(3) 0.049(3) -0.001(2) -0.0031(17) 0.0088(17)
N12 0.0231(19) 0.068(3) 0.061(3) 0.019(3) 0.0045(19) 0.014(2)
N13 0.0252(18) 0.047(3) 0.040(2) -0.0017(19) 0.0029(18) 0.0074(18)
N14 0.0258(17) 0.040(2) 0.040(2) -0.0034(18) 0.0003(16) 0.0047(16)
N15 0.030(2) 0.036(3) 0.043(3) 0.0002(18) -0.0055(17) 0.0043(17)
N16 0.0264(19) 0.060(3) 0.051(3) 0.018(2) 0.0028(18) 0.0133(19)
O1 0.065(3) 0.100(4) 0.097(4) -0.054(3) 0.006(3) 0.006(3)
O3 0.044(2) 0.083(3) 0.063(3) -0.029(2) 0.0070(19) 0.005(2)
O4 0.056(3) 0.092(4) 0.100(4) 0.025(3) 0.024(3) -0.003(3)
O5 0.050(2) 0.084(4) 0.079(3) -0.042(3) -0.001(2) 0.008(2)
O6 0.041(2) 0.122(4) 0.073(3) -0.054(3) 0.012(2) 0.005(2)
O7 0.057(2) 0.049(3) 0.097(4) -0.002(3) 0.017(3) 0.004(2)
O8 0.099(5) 0.093(5) 0.192(8) 0.014(5) 0.050(5) -0.023(4)
O9 0.080(3) 0.067(3) 0.047(2) 0.009(2) 0.001(2) -0.007(2)
O10 0.054(2) 0.064(3) 0.074(3) 0.028(2) 0.001(2) 0.014(2)
O11 0.0374(18) 0.059(3) 0.063(3) 0.019(2) 0.0022(17) 0.0005(17)
O12 0.042(2) 0.069(3) 0.087(3) -0.010(3) 0.006(2) 0.015(2)
O13 0.061(3) 0.078(3) 0.056(3) 0.031(2) 0.001(2) 0.010(2)
O14 0.035(2) 0.078(3) 0.092(3) 0.047(3) -0.009(2) 0.005(2)
O15 0.048(2) 0.124(4) 0.064(3) 0.041(3) 0.011(2) 0.026(3)
O16 0.059(3) 0.085(4) 0.108(4) 0.005(3) 0.021(3) 0.029(2)

loop_
_atom_type_symbol
_atom_type_description
_atom_type_scat_dispersion_real
_atom_type_scat_dispersion_imag
_atom_type_scat_source
C C 0.0033 0.0016 'International Tables Vol C Tables 4.2.6.8 and 6.1.1.4'
H H 0.0000 0.0000 'International Tables Vol C Tables 4.2.6.8 and 6.1.1.4'
Ag Ag -0.8971 1.1015 'International Tables Vol C Tables 4.2.6.8 and 6.1.1.4'
N N 0.0061 0.0033 'International Tables Vol C Tables 4.2.6.8 and 6.1.1.4'
O O 0.0106 0.0060 'International Tables Vol C Tables 4.2.6.8 and 6.1.1.4'

loop_
_geom_angle_atom_site_label_1
_geom_angle_atom_site_label_2
_geom_angle_atom_site_label_3
_geom_angle
_geom_angle_site_symmetry_1
_geom_angle_site_symmetry_3
O2A C1 O1 110.9(10) . .
O2A C1 O2B 27.6(8) . .
O1 C1 O2B 127.1(6) . .
O2A C1 C2 128.2(8) . .
O1 C1 C2 117.4(6) . .
O2B C1 C2 115.2(6) . .
C7 C2 C3 118.3(5) . .
C7 C2 C1 120.0(5) . .
C3 C2 C1 121.7(5) . .
C4 C3 C2 118.9(5) . .
C4 C3 H3 120.5 . .
C2 C3 H3 120.5 . .
C3 C4 C5 123.4(5) . .
C3 C4 N3 117.7(5) . .
C5 C4 N3 118.8(5) . .
C4 C5 C6 118.8(5) . .
C4 C5 H5 120.6 . .
C6 C5 H5 120.6 . .
N4 C6 C7 116.8(4) . .
N4 C6 C5 124.6(5) . .
C7 C6 C5 118.5(5) . .
C6 C7 C2 122.0(5) . .
C6 C7 H7 119.0 . .
C2 C7 H7 119.0 . .
C9 C8 H8A 109.5 . .
C9 C8 H8B 109.5 . .
H8A C8 H8B 109.5 . .
C9 C8 H8C 109.5 . .
H8A C8 H8C 109.5 . .
H8B C8 H8C 109.5 . .
N2 C9 N3 107.6(4) . .
N2 C9 C8 129.0(5) . .
N3 C9 C8 123.4(5) . .
N1 C10 N3 108.9(5) . .
N1 C10 C11 128.1(5) . .
N3 C10 C11 123.0(4) . .
C10 C11 H11A 109.5 . .
C10 C11 H11B 109.5 . .
H11A C11 H11B 109.5 . .
C10 C11 H11C 109.5 . .
H11A C11 H11C 109.5 . .
H11B C11 H11C 109.5 . .
O3 C12 N4 122.1(5) . .
O3 C12 C13 120.8(5) . .
N4 C12 C13 117.0(5) . .
C18 C13 C14 120.6(6) . .
C18 C13 C12 117.4(5) . .
C14 C13 C12 121.9(5) . .
C15 C14 C13 117.1(6) . .
C15 C14 H14 121.4 . .
C13 C14 H14 121.4 . .
O4 C15 C16 113.4(6) . .
O4 C15 C14 123.2(7) . .
C16 C15 C14 123.3(7) . .
C15 C16 C17 118.8(6) . .
C15 C16 H16 120.6 . .
C17 C16 H16 120.6 . .
C18 C17 C16 120.7(7) . .
C18 C17 H17 119.6 . .
C16 C17 H17 119.6 . .
C17 C18 C13 119.2(7) . .
C17 C18 H18 120.4 . .
C13 C18 H18 120.4 . .
O4 C19 H19A 109.5 . .
O4 C19 H19B 109.5 . .
H19A C19 H19B 109.5 . .
O4 C19 H19C 109.5 . .
H19A C19 H19C 109.5 . .
H19B C19 H19C 109.5 . .
O5 C20 O6 125.5(7) . .
O5 C20 C21 116.8(6) . .
O6 C20 C21 117.6(8) . .
C26 C21 C22 119.1(5) . .
C26 C21 C20 120.8(5) . .
C22 C21 C20 120.0(6) . .
C23 C22 C21 118.7(6) . .
C23 C22 H22 120.7 . .
C21 C22 H22 120.7 . .
C22 C23 C24 123.4(5) . .
C22 C23 N7 119.1(5) . .
C24 C23 N7 117.4(5) . .
C23 C24 C25 119.5(5) . .
C23 C24 H24 120.3 . .
C25 C24 H24 120.3 . .
N8 C25 C24 124.9(6) . .
N8 C25 C26 118.6(5) . .
C24 C25 C26 116.5(5) . .
C21 C26 C25 122.8(5) . .
C21 C26 H26 118.6 . .
C25 C26 H26 118.6 . .
C28 C27 H27A 109.5 . .
C28 C27 H27B 109.5 . .
H27A C27 H27B 109.5 . .
C28 C27 H27C 109.5 . .
H27A C27 H27C 109.5 . .
H27B C27 H27C 109.5 . .
N6 C28 N7 107.7(5) . .
N6 C28 C27 127.0(5) . .
N7 C28 C27 125.2(5) . .
N5 C29 N7 110.1(5) . .
N5 C29 C30B 126.6(6) . .
N7 C29 C30B 122.3(6) . .
N5 C29 C30A 124.4(7) . .
N7 C29 C30A 123.2(6) . .
C30B C29 C30A 22.6(6) . .
C29 C30A H30A 109.5 . .
C29 C30A H30B 109.5 . .
C29 C30A H30C 109.5 . .
C29 C30B H30D 109.5 . .
C29 C30B H30E 109.5 . .
H30D C30B H30E 109.5 . .
C29 C30B H30F 109.5 . .
H30D C30B H30F 109.5 . .
H30E C30B H30F 109.5 . .
O7 C31 N8 122.9(6) . .
O7 C31 C32 121.9(7) . .
N8 C31 C32 115.2(7) . .
C33 C32 C37 117.1(8) . .
C33 C32 C31 126.5(8) . .
C37 C32 C31 116.2(7) . .
C32 C33 C34 121.2(10) . .
C32 C33 H33 119.4 . .
C34 C33 H33 119.4 . .
O8 C34 C35 118.6(10) . .
O8 C34 C33 125.0(10) . .
C35 C34 C33 114.8(9) . .
C36 C35 C34 128.7(12) . .
C36 C35 H35 115.6 . .
C34 C35 H35 115.6 . .
C35 C36 C37 115.1(12) . .
C35 C36 H36 122.5 . .
C37 C36 H36 122.5 . .
C36 C37 C32 122.8(10) . .
C36 C37 H37 118.6 . .
C32 C37 H37 118.6 . .
O8 C38 H38A 109.5 . .
O8 C38 H38B 109.5 . .
H38A C38 H38B 109.5 . .
O8 C38 H38C 109.5 . .
H38A C38 H38C 109.5 . .
H38B C38 H38C 109.5 . .
O9 C39 O10 123.3(5) . .
O9 C39 C40 118.2(5) . .
O10 C39 C40 118.5(5) . .
C41 C40 C45 119.0(5) . .
C41 C40 C39 121.4(5) . .
C45 C40 C39 119.6(4) . .
C42 C41 C40 119.9(5) . .
C42 C41 H41 120.0 . .
C40 C41 H41 120.0 . .
C41 C42 C43 122.7(4) . .
C41 C42 N11 119.4(4) . .
C43 C42 N11 117.9(4) . .
C42 C43 C44 116.8(4) . .
C42 C43 H43 121.6 . .
C44 C43 H43 121.6 . .
C45 C44 C43 120.4(4) . .
C45 C44 N12 114.6(4) . .
C43 C44 N12 124.9(5) . .
C44 C45 C40 121.0(4) . .
C44 C45 H45 119.5 . .
C40 C45 H45 119.5 . .
C47 C46A H46A 109.5 . .
C47 C46A H46B 109.5 . .
C47 C46A H46C 109.5 . .
C47 C46B H46D 109.5 . .
C47 C46B H46E 109.5 . .
H46D C46B H46E 109.5 . .
C47 C46B H46F 109.5 . .
H46D C46B H46F 109.5 . .
H46E C46B H46F 109.5 . .
N10 C47 N11 108.8(5) . .
N10 C47 C46B 124.5(6) . .
N11 C47 C46B 124.4(6) . .
N10 C47 C46A 126.2(6) . .
N11 C47 C46A 124.0(5) . .
C46B C47 C46A 22.9(6) . .
N9 C48 N11 108.6(4) . .
N9 C48 C49 126.8(4) . .
N11 C48 C49 124.6(4) . .
C48 C49 H49A 109.5 . .
C48 C49 H49B 109.5 . .
H49A C49 H49B 109.5 . .
C48 C49 H49C 109.5 . .
H49A C49 H49C 109.5 . .
H49B C49 H49C 109.5 . .
O11 C50 N12 121.8(4) . .
O11 C50 C51 122.9(5) . .
N12 C50 C51 115.3(4) . .
C56 C51 C52 119.0(5) . .
C56 C51 C50 118.3(5) . .
C52 C51 C50 122.6(5) . .
C53 C52 C51 118.7(6) . .
C53 C52 H52 120.7 . .
C51 C52 H52 120.7 . .
C54 C53 C52 121.1(6) . .
C54 C53 O12 116.5(5) . .
C52 C53 O12 122.4(6) . .
C55 C54 C53 121.1(6) . .
C55 C54 H54 119.4 . .
C53 C54 H54 119.4 . .
C54 C55 C56 121.4(6) . .
C54 C55 H55 119.3 . .
C56 C55 H55 119.3 . .
C55 C56 C51 118.5(6) . .
C55 C56 H56 120.8 . .
C51 C56 H56 120.8 . .
O12 C57 H57A 109.5 . .
O12 C57 H57B 109.5 . .
H57A C57 H57B 109.5 . .
O12 C57 H57C 109.5 . .
H57A C57 H57C 109.5 . .
H57B C57 H57C 109.5 . .
O14 C58 O13 126.7(6) . .
O14 C58 C59 118.0(6) . .
O13 C58 C59 115.3(6) . .
C64 C59 C60 120.1(5) . .
C64 C59 C58 118.9(5) . .
C60 C59 C58 121.0(5) . .
C61 C60 C59 117.7(5) . .
C61 C60 H60 121.2 . .
C59 C60 H60 121.2 . .
C60 C61 C62 123.7(4) . .
C60 C61 N15 117.7(4) . .
C62 C61 N15 118.6(4) . .
C63 C62 C61 118.4(5) . .
C63 C62 H62 120.8 . .
C61 C62 H62 120.8 . .
C62 C63 N16 124.1(5) . .
C62 C63 C64 119.2(5) . .
N16 C63 C64 116.6(4) . .
C59 C64 C63 120.8(4) . .
C59 C64 H64 119.6 . .
C63 C64 H64 119.6 . .
C66 C65 H65A 109.5 . .
C66 C65 H65B 109.5 . .
H65A C65 H65B 109.5 . .
C66 C65 H65C 109.5 . .
H65A C65 H65C 109.5 . .
H65B C65 H65C 109.5 . .
N14 C66 N15 108.2(4) . .
N14 C66 C65 127.1(5) . .
N15 C66 C65 124.7(4) . .
N13 C67 N15 108.8(5) . .
N13 C67 C68 126.6(5) . .
N15 C67 C68 124.7(4) . .
C67 C68 H68A 109.5 . .
C67 C68 H68B 109.5 . .
H68A C68 H68B 109.5 . .
C67 C68 H68C 109.5 . .
H68A C68 H68C 109.5 . .
H68B C68 H68C 109.5 . .
O15 C69 N16 122.1(5) . .
O15 C69 C70 121.3(5) . .
N16 C69 C70 116.7(5) . .
C75 C70 C71 119.8(5) . .
C75 C70 C69 116.2(5) . .
C71 C70 C69 124.0(5) . .
C72 C71 C70 118.6(6) . .
C72 C71 H71 120.7 . .
C70 C71 H71 120.7 . .
O16 C72 C71 124.6(6) . .
O16 C72 C73 113.5(5) . .
C71 C72 C73 121.9(6) . .
C74 C73 C72 119.0(6) . .
C74 C73 H73 120.5 . .
C72 C73 H73 120.5 . .
C73 C74 C75 119.5(7) . .
C73 C74 H74 120.3 . .
C75 C74 H74 120.3 . .
C70 C75 C74 121.2(6) . .
C70 C75 H75 119.4 . .
C74 C75 H75 119.4 . .
O16 C76A H76A 109.5 . .
O16 C76A H76B 109.5 . .
O16 C76A H76C 109.5 . .
O16 C76B H76D 109.5 . .
O16 C76B H76E 109.5 . .
H76D C76B H76E 109.5 . .
O16 C76B H76F 109.5 . .
H76D C76B H76F 109.5 . .
H76E C76B H76F 109.5 . .
N14 Ag1 N10 125.40(15) . .
N14 Ag1 O1 132.79(17) . .
N10 Ag1 O1 101.40(17) . .
N9 Ag2 N13 124.02(15) . .
N9 Ag2 O5 129.47(15) . .
N13 Ag2 O5 105.20(16) . .
N6 Ag3 N1 121.44(15) 5_544 .
N6 Ag3 O13 134.96(16) 5_544 7_644
N1 Ag3 O13 102.70(16) . 7_644
N2 Ag4 N5 122.31(16) . 5_544
N2 Ag4 O9 137.10(16) . 3_754
N5 Ag4 O9 99.00(16) 5_544 3_754
C10 N1 N2 108.0(4) . .
C10 N1 Ag3 133.0(4) . .
N2 N1 Ag3 118.2(3) . .
C9 N2 N1 109.6(4) . .
C9 N2 Ag4 130.4(4) . .
N1 N2 Ag4 119.8(3) . .
C9 N3 C10 105.8(4) . .
C9 N3 C4 126.9(4) . .
C10 N3 C4 127.2(4) . .
C12 N4 C6 128.3(4) . .
C12 N4 H4 115.9 . .
C6 N4 H4 115.9 . .
C29 N5 N6 106.4(4) . .
C29 N5 Ag4 132.6(4) . 5_455
N6 N5 Ag4 120.6(3) . 5_455
C28 N6 N5 109.7(4) . .
C28 N6 Ag3 133.2(4) . 5_455
N5 N6 Ag3 117.1(3) . 5_455
C29 N7 C28 106.0(4) . .
C29 N7 C23 125.2(4) . .
C28 N7 C23 128.8(4) . .
C31 N8 C25 127.1(5) . .
C31 N8 H8 116.4 . .
C25 N8 H8 116.4 . .
C48 N9 N10 108.8(4) . .
C48 N9 Ag2 132.2(4) . .
N10 N9 Ag2 119.0(3) . .
C47 N10 N9 107.6(4) . .
C47 N10 Ag1 136.4(4) . .
N9 N10 Ag1 116.0(3) . .
C48 N11 C47 106.2(4) . .
C48 N11 C42 126.4(4) . .
C47 N11 C42 127.1(4) . .
C50 N12 C44 128.8(4) . .
C50 N12 H12 115.6 . .
C44 N12 H12 115.6 . .
C67 N13 N14 108.0(4) . .
C67 N13 Ag2 133.7(4) . .
N14 N13 Ag2 118.0(3) . .
C66 N14 N13 108.8(4) . .
C66 N14 Ag1 134.0(3) . .
N13 N14 Ag1 116.6(3) . .
C67 N15 C66 106.3(4) . .
C67 N15 C61 125.5(4) . .
C66 N15 C61 128.1(4) . .
C69 N16 C63 126.6(4) . .
C69 N16 H16A 116.7 . .
C63 N16 H16A 116.7 . .
C1 O1 Ag1 106.8(4) . .
C15 O4 C19 116.6(5) . .
C20 O5 Ag2 107.0(4) . .
C34 O8 C38 116.5(8) . .
C39 O9 Ag4 97.4(4) . 3_755
C53 O12 C57 116.8(5) . .
C58 O13 Ag3 111.1(4) . 7_654
C72 O16 C76A 116.3(7) . .
C72 O16 C76B 109.9(17) . .
C76A O16 C76B 26(2) . .

loop_
_geom_bond_atom_site_label_1
_geom_bond_atom_site_label_2
_geom_bond_distance
_geom_bond_site_symmetry_2
C1 O2A 1.103(11) .
C1 O1 1.282(8) .
C1 O2B 1.384(12) .
C1 C2 1.468(8) .
C2 C7 1.397(8) .
C2 C3 1.411(7) .
C3 C4 1.367(8) .
C3 H3 0.9500 .
C4 C5 1.377(7) .
C4 N3 1.433(6) .
C5 C6 1.403(7) .
C5 H5 0.9500 .
C6 N4 1.393(6) .
C6 C7 1.397(7) .
C7 H7 0.9500 .
C8 C9 1.471(8) .
C8 H8A 0.9800 .
C8 H8B 0.9800 .
C8 H8C 0.9800 .
C9 N2 1.316(6) .
C9 N3 1.383(6) .
C10 N1 1.303(6) .
C10 N3 1.392(7) .
C10 C11 1.466(8) .
C11 H11A 0.9800 .
C11 H11B 0.9800 .
C11 H11C 0.9800 .
C12 O3 1.231(6) .
C12 N4 1.337(7) .
C12 C13 1.501(8) .
C13 C18 1.395(8) .
C13 C14 1.416(8) .
C14 C15 1.387(8) .
C14 H14 0.9500 .
C15 O4 1.357(8) .
C15 C16 1.359(10) .
C16 C17 1.395(11) .
C16 H16 0.9500 .
C17 C18 1.389(9) .
C17 H17 0.9500 .
C18 H18 0.9500 .
C19 O4 1.389(10) .
C19 H19A 0.9800 .
C19 H19B 0.9800 .
C19 H19C 0.9800 .
C20 O5 1.252(9) .
C20 O6 1.273(8) .
C20 C21 1.503(9) .
C21 C26 1.391(9) .
C21 C22 1.408(7) .
C22 C23 1.359(8) .
C22 H22 0.9500 .
C23 C24 1.407(8) .
C23 N7 1.443(6) .
C24 C25 1.408(7) .
C24 H24 0.9500 .
C25 N8 1.387(8) .
C25 C26 1.427(9) .
C26 H26 0.9500 .
C27 C28 1.469(8) .
C27 H27A 0.9800 .
C27 H27B 0.9800 .
C27 H27C 0.9800 .
C28 N6 1.302(6) .
C28 N7 1.380(7) .
C29 N5 1.302(6) .
C29 N7 1.370(7) .
C29 C30B 1.467(12) .
C29 C30A 1.584(17) .
C30A H30A 0.9800 .
C30A H30B 0.9800 .
C30A H30C 0.9800 .
C30B H30D 0.9800 .
C30B H30E 0.9800 .
C30B H30F 0.9800 .
C31 O7 1.200(8) .
C31 N8 1.349(9) .
C31 C32 1.516(9) .
C32 C33 1.320(11) .
C32 C37 1.422(12) .
C33 C34 1.449(11) .
C33 H33 0.9500 .
C34 O8 1.289(10) .
C34 C35 1.373(15) .
C35 C36 1.254(14) .
C35 H35 0.9500 .
C36 C37 1.410(12) .
C36 H36 0.9500 .
C37 H37 0.9500 .
C38 O8 1.456(12) .
C38 H38A 0.9800 .
C38 H38B 0.9800 .
C38 H38C 0.9800 .
C39 O9 1.238(7) .
C39 O10 1.264(7) .
C39 C40 1.491(7) .
C40 C41 1.378(7) .
C40 C45 1.398(7) .
C41 C42 1.358(7) .
C41 H41 0.9500 .
C42 C43 1.400(7) .
C42 N11 1.447(6) .
C43 C44 1.406(6) .
C43 H43 0.9500 .
C44 C45 1.369(7) .
C44 N12 1.416(6) .
C45 H45 0.9500 .
C46A C47 1.508(12) .
C46A H46A 0.9800 .
C46A H46B 0.9800 .
C46A H46C 0.9800 .
C46B C47 1.476(13) .
C46B H46D 0.9800 .
C46B H46E 0.9800 .
C46B H46F 0.9800 .
C47 N10 1.317(6) .
C47 N11 1.387(7) .
C48 N9 1.317(6) .
C48 N11 1.368(6) .
C48 C49 1.468(8) .
C49 H49A 0.9800 .
C49 H49B 0.9800 .
C49 H49C 0.9800 .
C50 O11 1.236(6) .
C50 N12 1.352(7) .
C50 C51 1.485(7) .
C51 C56 1.413(8) .
C51 C52 1.429(8) .
C52 C53 1.376(8) .
C52 H52 0.9500 .
C53 C54 1.365(9) .
C53 O12 1.395(7) .
C54 C55 1.344(9) .
C54 H54 0.9500 .
C55 C56 1.393(8) .
C55 H55 0.9500 .
C56 H56 0.9500 .
C57 O12 1.400(9) .
C57 H57A 0.9800 .
C57 H57B 0.9800 .
C57 H57C 0.9800 .
C58 O14 1.247(8) .
C58 O13 1.247(8) .
C58 C59 1.511(8) .
C59 C64 1.399(7) .
C59 C60 1.401(7) .
C60 C61 1.390(7) .
C60 H60 0.9500 .
C61 C62 1.395(7) .
C61 N15 1.451(6) .
C62 C63 1.393(7) .
C62 H62 0.9500 .
C63 N16 1.411(6) .
C63 C64 1.420(7) .
C64 H64 0.9500 .
C65 C66 1.463(7) .
C65 H65A 0.9800 .
C65 H65B 0.9800 .
C65 H65C 0.9800 .
C66 N14 1.307(6) .
C66 N15 1.388(7) .
C67 N13 1.309(6) .
C67 N15 1.381(6) .
C67 C68 1.477(7) .
C68 H68A 0.9800 .
C68 H68B 0.9800 .
C68 H68C 0.9800 .
C69 O15 1.197(7) .
C69 N16 1.356(7) .
C69 C70 1.505(7) .
C70 C75 1.383(8) .
C70 C71 1.388(8) .
C71 C72 1.387(8) .
C71 H71 0.9500 .
C72 O16 1.385(8) .
C72 C73 1.395(10) .
C73 C74 1.378(10) .
C73 H73 0.9500 .
C74 C75 1.395(9) .
C74 H74 0.9500 .
C75 H75 0.9500 .
C76A O16 1.399(13) .
C76A H76A 0.9800 .
C76A H76B 0.9800 .
C76A H76C 0.9800 .
C76B O16 1.56(5) .
C76B H76D 0.9800 .
C76B H76E 0.9800 .
C76B H76F 0.9800 .
Ag1 N14 2.212(4) .
Ag1 N10 2.260(4) .
Ag1 O1 2.307(5) .
Ag2 N9 2.199(4) .
Ag2 N13 2.249(4) .
Ag2 O5 2.295(4) .
Ag3 N6 2.229(4) 5_544
Ag3 N1 2.295(4) .
Ag3 O13 2.310(4) 7_644
Ag4 N2 2.184(4) .
Ag4 N5 2.239(4) 5_544
Ag4 O9 2.395(4) 3_754
N1 N2 1.369(6) .
N4 H4 0.8800 .
N5 N6 1.387(6) .
N5 Ag4 2.239(4) 5_455
N6 Ag3 2.229(4) 5_455
N8 H8 0.8800 .
N9 N10 1.379(6) .
N12 H12 0.8800 .
N13 N14 1.390(6) .
N16 H16A 0.8800 .
O9 Ag4 2.395(4) 3_755
O13 Ag3 2.310(4) 7_654
